data_7719301
loop_
_publ_author_name
'Li, Hao'
'Xu, Yanan'
'Zhang, Shiyue'
'Gu, Pengliang'
'Hu, Qing'
'Zhang, Yu'
'Wang, Wenkai'
'Shi, Zhan'
'Fu, Xinyi'
'Du, Hongbin'

_publ_section_title
;
 Structure-directing synthesis of two germanate cages featuring odd-member
 ring windows.
;
_journal_issue 36
_journal_name_full 'Dalton transactions (Cambridge, England : 2003)'
_journal_page_first 13775
_journal_page_last 13782
_journal_paper_doi 10.1039/d5dt01561h
_journal_volume 54
_journal_year 2025
_chemical_formula_moiety '8(C20 H30 N8), F36 Ge84 O168, 8(H2 O), 4(C2 H8 N)'
_chemical_formula_sum 'C168 H288 F36 Ge84 N68 O176'
_chemical_formula_weight 12858.21
_space_group_crystal_system tetragonal
_space_group_IT_number 87
_space_group_name_Hall '-I 4'
_space_group_name_H-M_alt 'I 4/m'
_atom_sites_solution_hydrogens mixed
_atom_sites_solution_primary iterative
_audit_block_doi 10.5517/ccdc.csd.cc2nwqdp
_audit_creation_date 2024-01-05
_audit_creation_method
;
Olex2 1.5
(compiled 2023.08.24 svn.re1ec1418 for OlexSys, GUI svn.r6817)
;
_audit_update_record
;
2025-07-03 deposited with the CCDC.	2025-08-22 downloaded from the CCDC.
;
_cell_angle_alpha 90
_cell_angle_beta 90
_cell_angle_gamma 90
_cell_formula_units_Z 2
_cell_length_a 24.0248(6)
_cell_length_b 24.0248(6)
_cell_length_c 35.8100(12)
_cell_measurement_reflns_used 9869
_cell_measurement_temperature 299.00
_cell_measurement_theta_max 53.876
_cell_measurement_theta_min 3.119
_cell_volume 20669.2(10)
_computing_cell_refinement 'SAINT V8.40B (?, 2016)'
_computing_data_reduction 'SAINT V8.40B (?, 2016)'
_computing_molecular_graphics 'Olex2 1.5 (Dolomanov et al., 2009)'
_computing_publication_material 'Olex2 1.5 (Dolomanov et al., 2009)'
_computing_structure_refinement 'SHELXL 2018/3 (Sheldrick, 2015)'
_computing_structure_solution 'olex2.solve 1.5 (Bourhis et al., 2015)'
_diffrn_ambient_temperature 299.00
_diffrn_measured_fraction_theta_full 0.995
_diffrn_measured_fraction_theta_max 0.995
_diffrn_measurement_device_type 'Bruker APEX-II CCD'
_diffrn_measurement_method '\f and \w scans'
_diffrn_radiation_type GaK\a
_diffrn_radiation_wavelength 1.34139
_diffrn_reflns_av_R_equivalents 0.0403
_diffrn_reflns_av_unetI/netI 0.0297
_diffrn_reflns_Laue_measured_fraction_full 0.995
_diffrn_reflns_Laue_measured_fraction_max 0.995
_diffrn_reflns_limit_h_max 28
_diffrn_reflns_limit_h_min -28
_diffrn_reflns_limit_k_max 22
_diffrn_reflns_limit_k_min -28
_diffrn_reflns_limit_l_max 41
_diffrn_reflns_limit_l_min -43
_diffrn_reflns_number 51199
_diffrn_reflns_point_group_measured_fraction_full 0.995
_diffrn_reflns_point_group_measured_fraction_max 0.995
_diffrn_reflns_theta_full 53.594
_diffrn_reflns_theta_max 53.962
_diffrn_reflns_theta_min 1.926
_diffrn_source_current 2.23
_diffrn_source_power 0.1554533
_diffrn_source_voltage 69.71
_diffrn_standards_number 0
_exptl_absorpt_coefficient_mu 5.036
_exptl_absorpt_correction_T_max 0.3012
_exptl_absorpt_correction_T_min 0.2128
_exptl_absorpt_correction_type multi-scan
_exptl_absorpt_process_details
;
SADABS-2016/2 (Bruker,2016/2) was used for absorption correction.
wR2(int) was 0.0892 before and 0.0572 after correction.
The Ratio of minimum to maximum transmission is 0.7065.
The \l/2 correction factor is Not present.
;
_exptl_crystal_density_diffrn 2.066
_exptl_crystal_description block
_exptl_crystal_F_000 12384
_exptl_crystal_size_max 0.13
_exptl_crystal_size_mid 0.12
_exptl_crystal_size_min 0.1
_refine_diff_density_max 0.774
_refine_diff_density_min -0.785
_refine_diff_density_rms 0.131
_refine_ls_extinction_method none
_refine_ls_goodness_of_fit_ref 1.061
_refine_ls_hydrogen_treatment constr
_refine_ls_matrix_type full
_refine_ls_number_parameters 799
_refine_ls_number_reflns 9598
_refine_ls_number_restraints 764
_refine_ls_restrained_S_all 1.035
_refine_ls_R_factor_all 0.0573
_refine_ls_R_factor_gt 0.0521
_refine_ls_shift/su_max 0.002
_refine_ls_shift/su_mean 0.000
_refine_ls_structure_factor_coef Fsqd
_refine_ls_weighting_details 'w=1/[\s^2^(Fo^2^)+(0.0554P)^2^+301.2077P] where P=(Fo^2^+2Fc^2^)/3'
_refine_ls_weighting_scheme calc
_refine_ls_wR_factor_gt 0.1398
_refine_ls_wR_factor_ref 0.1430
_reflns_Friedel_coverage 0.000
_reflns_number_gt 8468
_reflns_number_total 9598
_reflns_threshold_expression 'I > 2\s(I)'
_cod_data_source_file d5dt01561h2.cif
_cod_data_source_block 9944_0m
_cod_depositor_comments 'Adding full bibliography for 7719300--7719301.cif.'
_cod_original_cell_volume 20669.2(12)
_cod_database_code 7719301
_shelx_shelxl_version_number 2018/3
_shelx_space_group_comment
;
The symmetry employed for this shelxl refinement is uniquely defined
by the following loop, which should always be used as a source of
symmetry information in preference to the above space-group names.
They are only intended as comments.
;
_shelx_estimated_absorpt_t_max 0.633
_shelx_estimated_absorpt_t_min 0.561
_olex2_refinement_description
;
1. Fixed Uiso
 At 1.2 times of:
  All C(H) groups, All N(H,H) groups, All N(H,H,H) groups
 At 1.5 times of:
  All C(H,H,H) groups, All O(H,H) groups
2. Restrained distances
 N9-C1B
 1.47 with sigma of 0.02
 N4A-N4A_$1
 2 with sigma of 0.02
 N9-C1A
 1.48 with sigma of 0.02
 C7-N3 \\sim C7-N3A
 with sigma of 0.02
 N4-C21 \\sim N4A-C21
 with sigma of 0.02
 N3A-C7A \\sim N3-C7
 with sigma of 0.02
 N9-C1A \\sim N9-C1B
 with sigma of 0.02
 N7-C17 \\sim N7A-C17A
 with sigma of 0.02
 N7-C18 \\sim N7A-C18A
 with sigma of 0.04
 N5-C11 \\sim N5A-C11A
 with sigma of 0.02
 N5-C12 \\sim N5A-C12A
 with sigma of 0.02
 N5-C14 \\sim N5A-C14A
 with sigma of 0.02
 N6-C13 \\sim N6A-C13A
 with sigma of 0.02
 N6-C14 \\sim N6A-C14A
 with sigma of 0.02
 N6-C15 \\sim N6A-C15A
 with sigma of 0.02
 C12-C13 \\sim C12A-C13A
 with sigma of 0.02
 C15-C16 \\sim C15A-C16A
 with sigma of 0.02
 C19-N8 \\sim C19A-N8A
 with sigma of 0.02
 N5-N6 \\sim N5A-N6A
 with sigma of 0.04
 N5-C13 \\sim N5A-C13A
 with sigma of 0.04
 N6-C12 \\sim N6A-C12A
 with sigma of 0.04
 N6-C16 \\sim N6A-C16A
 with sigma of 0.04
 N7-C16 \\sim N7A-C16A
 with sigma of 0.04
 C14-C12A \\sim C13-C12
 with sigma of 0.02
 N5A-C14A \\sim N6-C13
 with sigma of 0.02
3. Restrained planarity
 C7A, N3A, C8A, C9A, N4A, C10A, C5A, C6A
 with sigma of 0.1
 C8, C7, C6, C5, C10, C21, N4, N3
 with sigma of 0.1
4. Uiso/Uaniso restraints and constraints
C8 \\sim C21 \\sim C10 \\sim C5 \\sim C6 \\sim C7 \\sim N4 \\sim N4A \\sim C8A
\\sim C9A \\sim C10A \\sim C5A \\sim C6A \\sim C7A \\sim N3 \\sim N3A: within
2A with sigma of 0.01 and sigma for terminal atoms of 0.02 within 2A
C16 \\sim N5 \\sim C11 \\sim C12 \\sim C14 \\sim C13 \\sim N6 \\sim C15 \\sim
C20 \\sim C17 \\sim C19 \\sim C18 \\sim N7 \\sim N8 \\sim C20A \\sim C16A \\sim
C15A \\sim C17A \\sim N6A \\sim C18A \\sim N7A \\sim C14A \\sim C13A \\sim C19A
\\sim N5A \\sim C12A \\sim N8A \\sim C11A: within 2A with sigma of 0.01 and
sigma for terminal atoms of 0.02 within 2A
N9 \\sim C1A \\sim C1B: within 2A with sigma of 0.01 and sigma for terminal
atoms of 0.02 within 2A
Uanis(C5) \\sim Ueq, Uanis(C5A) \\sim Ueq, Uanis(C10A) \\sim Ueq, Uanis(C10)
\\sim Ueq, Uanis(C9A) \\sim Ueq, Uanis(C21) \\sim Ueq, Uanis(C8A) \\sim Ueq,
Uanis(C8) \\sim Ueq, Uanis(C7A) \\sim Ueq, Uanis(C7) \\sim Ueq, Uanis(C6A)
\\sim Ueq, Uanis(C6) \\sim Ueq: with sigma of 0.01 and sigma for terminal atoms
of 0.02
5. Others
 Sof(C14)=Sof(H14)=Sof(C15)=Sof(C16A)=Sof(H16A)=Sof(C17A)=Sof(C18A)=Sof(H18A)=
 Sof(C19A)=Sof(C20A)=Sof(H20A)=Sof(N4A)=Sof(H4AA)=Sof(H4AB)=Sof(H4AC)=Sof(C8A)=
 Sof(H8A)=Sof(C9A)=Sof(C10A)=Sof(H10A)=Sof(C5A)=Sof(C6A)=Sof(H6A)=Sof(C7A)=
 Sof(N3A)=Sof(H3AA)=Sof(H3AB)=Sof(H3AC)=Sof(N5A)=Sof(C11A)=Sof(H11D)=Sof(H11E)=
 Sof(H11F)=Sof(C12A)=Sof(H12A)=Sof(C14A)=Sof(H14A)=Sof(N6A)=Sof(N7A)=Sof(H7AA)=
 Sof(H7AB)=Sof(H7AC)=Sof(N8A)=Sof(H8AA)=Sof(H8AB)=Sof(H8AC)=1-FVAR(1)
 Sof(N5)=Sof(N6)=Sof(N7)=Sof(H7A)=Sof(H7B)=Sof(H7C)=Sof(C8)=Sof(H8)=Sof(C21)=
 Sof(C10)=Sof(H10)=Sof(C5)=Sof(C6)=Sof(H6)=Sof(C7)=Sof(C11)=Sof(H11A)=Sof(H11B)=
 Sof(H11C)=Sof(C12)=Sof(H12)=Sof(C13)=Sof(H13)=Sof(C16)=Sof(H16)=Sof(C17)=
 Sof(C18)=Sof(H18)=Sof(C19)=Sof(C20)=Sof(H20)=Sof(N4)=Sof(H4A)=Sof(H4B)=
 Sof(H4C)=Sof(N8)=Sof(H8B)=Sof(H8C)=Sof(H8D)=Sof(N3)=Sof(H3A)=Sof(H3B)=Sof(H3C)=
 Sof(C13A)=Sof(H13A)=Sof(C15A)=FVAR(1)
 Fixed Sof: N9(0.5) H9A(0.5) H9B(0.5) C1A(0.5) H1AA(0.5) H1AB(0.5) H1AC(0.5)
 C1B(0.5) H1BA(0.5) H1BB(0.5) H1BC(0.5)
6.a Everything fixed:
 H4AA, H4AB, H4AC, H3AA, H3AB, H3AC
6.b Free rotating group:
 O29(H29A,H29B)
6.c Secondary CH2 refined with riding coordinates:
 N9(H9A,H9B)
6.d Aromatic/amide H refined with riding coordinates:
 C2(H2), C3(H3), C4(H4), C8(H8), C10(H10), C6(H6), C12(H12), C13(H13),
 C14(H14), C16A(H16A), C18A(H18A), C20A(H20A), C16(H16), C18(H18), C20(H20),
 C8A(H8A), C10A(H10A), C6A(H6A), C12A(H12A), C14A(H14A), C13A(H13A)
6.e Fitted hexagon refined as free rotating group:
 C8(C21,C10,C5,C6,C7), C15(C16A,C17A,C18A,C19A,C20A), C8A(C9A,C10A,C5A,C6A,C7A)
6.f Idealised Me refined as rotating group:
 C1(H1A,H1B,H1C), N7(H7A,H7B,H7C), C11(H11A,H11B,H11C), N4(H4A,H4B,H4C),
 N8(H8B,H8C,H8D), N3(H3A,H3B,H3C), C11A(H11D,H11E,H11F), N7A(H7AA,H7AB,H7AC),
 N8A(H8AA,H8AB,H8AC), C1A(H1AA,H1AB,H1AC), C1B(H1BA,H1BB,H1BC)
;
_smtbx_masks_void_probe_radius 1.2
_smtbx_masks_void_truncation_radius 1.2
_olex2_submission_special_instructions 'No special instructions were received'

loop_
_space_group_symop_operation_xyz
'x, y, z'
'-x, -y, z'
'-y, x, z'
'y, -x, z'
'x+1/2, y+1/2, z+1/2'
'-x+1/2, -y+1/2, z+1/2'
'-y+1/2, x+1/2, z+1/2'
'y+1/2, -x+1/2, z+1/2'
'-x, -y, -z'
'x, y, -z'
'y, -x, -z'
'-y, x, -z'
'-x+1/2, -y+1/2, -z+1/2'
'x+1/2, y+1/2, -z+1/2'
'y+1/2, -x+1/2, -z+1/2'
'-y+1/2, x+1/2, -z+1/2'

loop_
_atom_site_label
_atom_site_type_symbol
_atom_site_fract_x
_atom_site_fract_y
_atom_site_fract_z
_atom_site_U_iso_or_equiv
_atom_site_adp_type
_atom_site_occupancy
_atom_site_site_symmetry_order
_atom_site_calc_flag
_atom_site_refinement_flags_posn
_atom_site_refinement_flags_adp
_atom_site_refinement_flags_occupancy
_atom_site_disorder_assembly
_atom_site_disorder_group
N1 N 0.6517(3) 1.1980(3) 0.66241(19) 0.0640(18) Uani 1 1 d . . . . .
C1 C 0.6486(5) 1.2512(4) 0.6427(3) 0.081(3) Uani 1 1 d . . . . .
H1A H 0.614645 1.252945 0.628666 0.122 Uiso 1 1 calc R U . . .
H1B H 0.679764 1.254629 0.626114 0.122 Uiso 1 1 calc R U . . .
H1C H 0.649385 1.281113 0.660543 0.122 Uiso 1 1 calc R U . . .
C2 C 0.6685(4) 1.1897(4) 0.6985(2) 0.068(2) Uani 1 1 d . . . . .
H2 H 0.681518 1.216731 0.714868 0.082 Uiso 1 1 calc R U . . .
N2 N 0.6407(4) 1.1121(3) 0.6737(2) 0.079(2) Uani 1 1 d . . . . .
C3 C 0.6628(5) 1.1356(4) 0.7056(2) 0.075(3) Uani 1 1 d . . . . .
H3 H 0.671793 1.117275 0.727716 0.091 Uiso 1 1 calc R U . . .
C4 C 0.6347(5) 1.1517(4) 0.6483(2) 0.074(3) Uani 1 1 d . . . . .
H4 H 0.620517 1.146865 0.624377 0.089 Uiso 1 1 calc R U . . .
N5 N 0.8015(11) 1.1616(11) 0.6629(6) 0.150(4) Uani 0.652(6) 1 d D U P A 1
N6 N 0.787(2) 1.0735(15) 0.6700(15) 0.150(4) Uani 0.652(6) 1 d D U P A 1
N7 N 0.7394(9) 0.8986(7) 0.7217(4) 0.130(5) Uani 0.652(6) 1 d D U P A 1
H7A H 0.712587 0.874059 0.717024 0.156 Uiso 0.652(6) 1 calc R U P A 1
H7B H 0.731375 0.917154 0.742566 0.156 Uiso 0.652(6) 1 calc R U P A 1
H7C H 0.771644 0.880891 0.724527 0.156 Uiso 0.652(6) 1 calc R U P A 1
C8 C 0.5908(6) 0.9480(5) 0.6555(4) 0.125(3) Uani 0.652(6) 1 d G U P A 1
H8 H 0.575715 0.912896 0.651496 0.150 Uiso 0.652(6) 1 calc R U P A 1
C21 C 0.6030(7) 0.9824(7) 0.6254(3) 0.132(4) Uani 0.652(6) 1 d G U P A 1
C10 C 0.6255(7) 1.0349(6) 0.6314(4) 0.121(4) Uani 0.652(6) 1 d G U P A 1
H10 H 0.633605 1.057887 0.611231 0.145 Uiso 0.652(6) 1 calc R U P A 1
C5 C 0.6358(6) 1.0531(5) 0.6676(4) 0.113(3) Uani 0.652(6) 1 d G U P A 1
C6 C 0.6236(6) 1.0188(6) 0.6978(3) 0.110(3) Uani 0.652(6) 1 d G U P A 1
H6 H 0.630496 1.030976 0.721962 0.132 Uiso 0.652(6) 1 calc R U P A 1
C7 C 0.6011(6) 0.9663(6) 0.6917(4) 0.117(3) Uani 0.652(6) 1 d DG U P A 1
C11 C 0.8045(13) 1.2104(11) 0.6446(7) 0.157(7) Uani 0.652(6) 1 d D U P A 1
H11A H 0.795807 1.240229 0.661515 0.235 Uiso 0.652(6) 1 calc R U P A 1
H11B H 0.778292 1.210421 0.624387 0.235 Uiso 0.652(6) 1 calc R U P A 1
H11C H 0.841404 1.215416 0.634990 0.235 Uiso 0.652(6) 1 calc R U P A 1
C12 C 0.826(2) 1.1465(16) 0.6974(8) 0.153(4) Uani 0.652(6) 1 d D U P A 1
H12 H 0.845754 1.169144 0.713709 0.183 Uiso 0.652(6) 1 calc R U P A 1
C13 C 0.8127(15) 1.0879(13) 0.7018(8) 0.153(4) Uani 0.652(6) 1 d D U P A 1
H13 H 0.820487 1.065206 0.722154 0.183 Uiso 0.652(6) 1 calc R U P A 1
C14 C 0.785(3) 1.103(2) 0.6418(19) 0.150(4) Uani 0.348(6) 1 d D U P A 2
H14 H 0.768158 1.095541 0.618772 0.180 Uiso 0.348(6) 1 calc R U P A 2
C15 C 0.7529(16) 1.0216(15) 0.6674(10) 0.149(4) Uani 0.348(6) 1 d G U P A 2
C16A C 0.7302(17) 1.0145(13) 0.6320(8) 0.153(4) Uani 0.348(6) 1 d DG U P A 2
H16A H 0.740713 1.037915 0.612591 0.184 Uiso 0.348(6) 1 calc R U P A 2
C17A C 0.6916(16) 0.9724(14) 0.6257(6) 0.156(4) Uani 0.348(6) 1 d DG U P A 2
C18A C 0.6759(15) 0.9374(13) 0.6547(8) 0.153(4) Uani 0.348(6) 1 d DG U P A 2
H18A H 0.650085 0.909170 0.650463 0.184 Uiso 0.348(6) 1 calc R U P A 2
C19A C 0.6986(16) 0.9445(15) 0.6901(7) 0.146(4) Uani 0.348(6) 1 d DG U P A 2
C20A C 0.7371(16) 0.9866(17) 0.6964(7) 0.147(4) Uani 0.348(6) 1 d G U P A 2
H20A H 0.752322 0.991349 0.720086 0.176 Uiso 0.348(6) 1 calc R U P A 2
C16 C 0.7673(12) 0.9900(11) 0.6977(7) 0.145(4) Uani 0.652(6) 1 d D U P A 1
H16 H 0.777697 1.006163 0.720265 0.174 Uiso 0.652(6) 1 calc R U P A 1
C17 C 0.7432(13) 0.9337(11) 0.6938(6) 0.144(4) Uani 0.652(6) 1 d D U P A 1
C18 C 0.7250(13) 0.9121(12) 0.6591(6) 0.148(4) Uani 0.652(6) 1 d D U P A 1
H18 H 0.705048 0.878968 0.657956 0.178 Uiso 0.652(6) 1 calc R U P A 1
C19 C 0.7375(14) 0.9410(13) 0.6272(7) 0.155(4) Uani 0.652(6) 1 d D U P A 1
C20 C 0.7648(13) 0.9920(12) 0.6293(7) 0.153(4) Uani 0.652(6) 1 d . U P A 1
H20 H 0.777505 1.010186 0.607985 0.183 Uiso 0.652(6) 1 calc R U P A 1
N4 N 0.5972(11) 0.9594(11) 0.5846(7) 0.193(7) Uani 0.652(6) 1 d . U P A 1
H4A H 0.624714 0.972768 0.570573 0.231 Uiso 0.652(6) 1 calc R U P A 1
H4B H 0.564658 0.970022 0.575084 0.231 Uiso 0.652(6) 1 calc R U P A 1
H4C H 0.598952 0.922417 0.584972 0.231 Uiso 0.652(6) 1 calc R U P A 1
N4A N 0.5355(10) 0.9786(16) 0.5992(12) 0.159(7) Uani 0.348(6) 1 d D U P A 2
H4AA H 0.504620 0.996440 0.590320 0.191 Uiso 0.3481 1 d . U P A 2
H4AB H 0.526120 0.941580 0.599530 0.191 Uiso 0.3481 1 d . U P A 2
H4AC H 0.561390 0.981630 0.580420 0.191 Uiso 0.3481 1 d . U P A 2
N8 N 0.7395(13) 0.9159(12) 0.5885(6) 0.201(8) Uani 0.652(6) 1 d D U P A 1
H8B H 0.748748 0.942048 0.572022 0.241 Uiso 0.652(6) 1 calc R U P A 1
H8C H 0.706169 0.902130 0.582695 0.241 Uiso 0.652(6) 1 calc R U P A 1
H8D H 0.764637 0.888727 0.587954 0.241 Uiso 0.652(6) 1 calc R U P A 1
Ge1 Ge 0.82176(3) 1.57319(4) 0.54197(2) 0.0420(2) Uani 1 1 d . . . . .
O1 O 0.8548(2) 1.6320(2) 0.55988(12) 0.0464(11) Uani 1 1 d . . . . .
O2 O 0.8529(3) 1.5531(3) 0.500000 0.0416(15) Uani 1 2 d S T P . .
Ge2 Ge 0.79815(3) 1.48407(4) 0.60475(2) 0.0401(2) Uani 1 1 d . . . . .
O3 O 0.75124(18) 1.58207(18) 0.53718(11) 0.0367(10) Uani 1 1 d . . . . .
Ge3 Ge 0.78874(3) 1.48455(3) 0.68996(2) 0.03683(19) Uani 1 1 d . . . . .
O4 O 0.83859(19) 1.5212(2) 0.57340(13) 0.0471(12) Uani 1 1 d . . . . .
Ge4 Ge 0.75766(3) 1.36902(3) 0.69032(2) 0.03727(19) Uani 1 1 d . . . . .
O5 O 0.72890(17) 1.49516(17) 0.59792(11) 0.0343(9) Uani 1 1 d . . . . .
Ge5 Ge 0.76571(3) 1.36290(3) 0.60497(2) 0.0401(2) Uani 1 1 d . . . . .
Ge6 Ge 0.74159(3) 1.27349(4) 0.54224(2) 0.0414(2) Uani 1 1 d . . . . .
O6 O 0.82185(19) 1.5049(2) 0.64802(12) 0.0439(11) Uani 1 1 d . . . . .
F7 F 0.84095(17) 1.51787(19) 0.71725(11) 0.0562(11) Uani 1 1 d . . . . .
Ge7 Ge 0.69842(4) 1.15386(3) 0.53992(2) 0.0427(2) Uani 1 1 d . . . . .
O8 O 0.81568(18) 1.4145(2) 0.59736(13) 0.0429(11) Uani 1 1 d . . . . .
Ge8 Ge 0.62967(4) 1.27488(4) 0.500000 0.0317(2) Uani 1 2 d S T P . .
O9 O 0.80264(19) 1.4193(2) 0.71112(12) 0.0434(11) Uani 1 1 d . . . . .
Ge9 Ge 0.63408(3) 1.39877(3) 0.69669(2) 0.03706(19) Uani 1 1 d . . . . .
Ge10 Ge 0.52027(3) 1.33332(3) 0.69664(2) 0.03731(19) Uani 1 1 d . . . . .
O10 O 0.69992(17) 1.38759(18) 0.59818(11) 0.0349(9) Uani 1 1 d . . . . .
O11 O 0.7758(2) 1.33376(19) 0.64872(12) 0.0432(11) Uani 1 1 d . . . . .
Ge11 Ge 0.45176(3) 1.32235(3) 0.62418(2) 0.03009(17) Uani 1 1 d . . . . .
F12 F 0.78683(19) 1.31441(18) 0.71816(11) 0.0558(11) Uani 1 1 d . . . . .
O13 O 0.78241(19) 1.3102(2) 0.57347(12) 0.0452(11) Uani 1 1 d . . . . .
O14 O 0.7786(3) 1.2750(3) 0.500000 0.0413(15) Uani 1 2 d S T P . .
O15 O 0.7405(2) 1.2059(2) 0.55983(13) 0.0481(12) Uani 1 1 d . . . . .
O16 O 0.67713(18) 1.30204(18) 0.53724(11) 0.0373(10) Uani 1 1 d . . . . .
F17 F 0.7267(2) 1.10263(19) 0.57083(13) 0.0658(13) Uani 1 1 d . . . . .
O18 O 0.7194(3) 1.1159(3) 0.500000 0.0538(19) Uani 1 2 d S T P . .
O19 O 0.6696(3) 1.2036(2) 0.500000 0.0346(13) Uani 1 2 d S T P . .
F20 F 0.5928(2) 1.3408(2) 0.500000 0.0362(11) Uani 1 2 d S T P . .
O21 O 0.69037(18) 1.35636(19) 0.70771(12) 0.0402(10) Uani 1 1 d . . . . .
O22 O 0.62545(17) 1.40851(18) 0.64980(11) 0.0348(9) Uani 1 1 d . . . . .
O23 O 0.57680(18) 1.36734(19) 0.71641(12) 0.0403(10) Uani 1 1 d . . . . .
O24 O 0.5295(2) 1.26330(18) 0.70756(12) 0.0416(10) Uani 1 1 d . . . . .
O25 O 0.46230(18) 1.35918(18) 0.72050(11) 0.0371(10) Uani 1 1 d . . . . .
O26 O 0.51554(17) 1.34564(18) 0.64951(11) 0.0343(9) Uani 1 1 d . . . . .
F27 F 0.46570(14) 1.37386(14) 0.58828(9) 0.0354(8) Uani 1 1 d . . . . .
O28 O 0.43720(17) 1.26593(16) 0.66290(11) 0.0321(9) Uani 1 1 d . . . . .
O29 O 0.5865(2) 1.3495(2) 0.58339(17) 0.0606(14) Uani 1 1 d G . . . .
H29A H 0.572778 1.318984 0.575756 0.091 Uiso 1 1 d G U . . .
H29B H 0.620372 1.348328 0.576563 0.091 Uiso 1 1 d G U . . .
C8A C 0.5380(10) 0.9681(9) 0.6636(9) 0.123(4) Uani 0.348(6) 1 d G U P A 2
H8A H 0.515625 0.936608 0.661605 0.148 Uiso 0.348(6) 1 calc R U P A 2
C9A C 0.5529(11) 0.9975(11) 0.6317(6) 0.127(4) Uani 0.348(6) 1 d G U P A 2
C10A C 0.5863(12) 1.0445(11) 0.6347(7) 0.120(4) Uani 0.348(6) 1 d G U P A 2
H10A H 0.596313 1.064261 0.613369 0.144 Uiso 0.348(6) 1 calc R U P A 2
C5A C 0.6048(12) 1.0621(10) 0.6695(8) 0.112(4) Uani 0.348(6) 1 d G U P A 2
C6A C 0.5899(11) 1.0326(11) 0.7014(6) 0.116(4) Uani 0.348(6) 1 d G U P A 2
H6A H 0.602308 1.044374 0.724713 0.139 Uiso 0.348(6) 1 calc R U P A 2
C7A C 0.5565(10) 0.9856(10) 0.6984(7) 0.121(4) Uani 0.348(6) 1 d DG U P A 2
N3 N 0.5981(8) 0.9307(6) 0.7207(4) 0.111(4) Uani 0.652(6) 1 d D U P A 1
H3A H 0.576016 0.902312 0.714766 0.133 Uiso 0.652(6) 1 calc R U P A 1
H3B H 0.584281 0.948318 0.740530 0.133 Uiso 0.652(6) 1 calc R U P A 1
H3C H 0.631971 0.918012 0.726036 0.133 Uiso 0.652(6) 1 calc R U P A 1
N3A N 0.5409(15) 0.9584(14) 0.7291(9) 0.140(6) Uani 0.348(6) 1 d D U P A 2
H3AA H 0.535260 0.923980 0.725060 0.168 Uiso 0.3481 1 d . U P A 2
H3AB H 0.504590 0.973330 0.736370 0.168 Uiso 0.3481 1 d . U P A 2
H3AC H 0.562250 0.966310 0.747710 0.168 Uiso 0.3481 1 d . U P A 2
N5A N 0.818(3) 1.155(2) 0.6907(11) 0.152(4) Uani 0.348(6) 1 d D U P A 2
C11A C 0.834(2) 1.1954(19) 0.7146(12) 0.162(8) Uani 0.348(6) 1 d D U P A 2
H11D H 0.817419 1.230096 0.707383 0.243 Uiso 0.348(6) 1 calc R U P A 2
H11E H 0.873903 1.198979 0.714063 0.243 Uiso 0.348(6) 1 calc R U P A 2
H11F H 0.822377 1.185981 0.739468 0.243 Uiso 0.348(6) 1 calc R U P A 2
C12A C 0.822(3) 1.148(2) 0.6516(11) 0.152(4) Uani 0.348(6) 1 d D U P A 2
H12A H 0.844330 1.168371 0.635309 0.182 Uiso 0.348(6) 1 calc R U P A 2
C14A C 0.798(3) 1.111(2) 0.7087(15) 0.152(4) Uani 0.348(6) 1 d D U P A 2
H14A H 0.795743 1.102638 0.734096 0.183 Uiso 0.348(6) 1 calc R U P A 2
C13A C 0.7827(19) 1.1215(13) 0.6462(10) 0.150(4) Uani 0.652(6) 1 d . U P A 1
H13A H 0.767993 1.121908 0.622199 0.181 Uiso 0.652(6) 1 calc R U P A 1
N6A N 0.779(5) 1.074(3) 0.672(3) 0.150(4) Uani 0.348(6) 1 d D U P A 2
C15A C 0.7720(14) 1.0143(14) 0.6647(8) 0.149(4) Uani 0.652(6) 1 d . U P A 1
N7A N 0.680(2) 0.9463(17) 0.5935(8) 0.171(7) Uani 0.348(6) 1 d D U P A 2
H7AA H 0.708574 0.949564 0.577937 0.205 Uiso 0.348(6) 1 calc R U P A 2
H7AB H 0.649801 0.961522 0.583233 0.205 Uiso 0.348(6) 1 calc R U P A 2
H7AC H 0.673490 0.910400 0.598007 0.205 Uiso 0.348(6) 1 calc R U P A 2
N8A N 0.6677(18) 0.9134(15) 0.7188(8) 0.141(7) Uani 0.348(6) 1 d D U P A 2
H8AA H 0.631343 0.918111 0.715360 0.169 Uiso 0.348(6) 1 calc R U P A 2
H8AB H 0.677192 0.925874 0.741319 0.169 Uiso 0.348(6) 1 calc R U P A 2
H8AC H 0.675972 0.877354 0.717093 0.169 Uiso 0.348(6) 1 calc R U P A 2
N9 N 0.4400(14) 1.3155(12) 0.5178(6) 0.176(10) Uani 0.5 1 d D U P B -1
H9A H 0.404964 1.325217 0.522430 0.212 Uiso 0.5 1 calc R U P B -1
H9B H 0.455073 1.306652 0.539726 0.212 Uiso 0.5 1 calc R U P B -1
C1A C 0.4682(13) 1.3657(13) 0.5053(10) 0.171(11) Uani 0.5 1 d D U P B -1
H1AA H 0.496239 1.356118 0.487292 0.256 Uiso 0.5 1 calc R U P B -1
H1AB H 0.485393 1.383760 0.526274 0.256 Uiso 0.5 1 calc R U P B -1
H1AC H 0.441699 1.390484 0.494075 0.256 Uiso 0.5 1 calc R U P B -1
C1B C 0.4375(12) 1.2641(13) 0.4963(14) 0.153(10) Uani 0.5 1 d D U P B -1
H1BA H 0.465399 1.264748 0.477180 0.230 Uiso 0.5 1 calc R U P B -1
H1BB H 0.401350 1.260640 0.485082 0.230 Uiso 0.5 1 calc R U P B -1
H1BC H 0.443904 1.232978 0.512595 0.230 Uiso 0.5 1 calc R U P B -1

loop_
_atom_site_aniso_label
_atom_site_aniso_U_11
_atom_site_aniso_U_22
_atom_site_aniso_U_33
_atom_site_aniso_U_23
_atom_site_aniso_U_13
_atom_site_aniso_U_12
N1 0.079(5) 0.067(5) 0.047(4) 0.003(3) -0.005(3) -0.005(4)
C1 0.108(8) 0.064(6) 0.073(6) 0.005(5) 0.006(6) 0.001(6)
C2 0.092(7) 0.067(6) 0.045(4) -0.007(4) -0.004(4) 0.006(5)
N2 0.135(8) 0.053(4) 0.050(4) 0.010(3) -0.015(4) -0.018(4)
C3 0.115(8) 0.069(6) 0.043(5) 0.011(4) -0.018(5) -0.010(5)
C4 0.113(8) 0.067(6) 0.043(5) 0.011(4) -0.020(5) -0.017(5)
N5 0.207(9) 0.161(8) 0.082(6) 0.014(6) -0.036(6) -0.012(8)
N6 0.208(9) 0.161(7) 0.081(5) 0.010(5) -0.039(6) -0.015(7)
N7 0.187(12) 0.124(10) 0.079(8) -0.022(8) -0.007(9) -0.045(10)
C8 0.139(5) 0.115(5) 0.120(5) -0.002(5) -0.006(5) -0.016(5)
C21 0.143(6) 0.129(6) 0.126(5) -0.006(5) -0.004(5) -0.014(5)
C10 0.134(6) 0.114(5) 0.114(5) -0.002(5) -0.003(5) -0.015(5)
C5 0.132(6) 0.102(5) 0.105(5) 0.002(5) -0.001(5) -0.015(5)
C6 0.127(5) 0.101(5) 0.102(5) 0.005(4) -0.001(5) -0.015(5)
C7 0.133(5) 0.108(5) 0.109(5) 0.004(4) -0.004(5) -0.014(5)
C11 0.218(15) 0.145(13) 0.106(12) 0.035(11) -0.028(12) 0.001(13)
C12 0.210(10) 0.164(8) 0.085(7) 0.012(6) -0.038(7) -0.014(8)
C13 0.211(9) 0.164(8) 0.083(6) 0.009(6) -0.040(6) -0.013(8)
C14 0.208(9) 0.161(8) 0.081(7) 0.014(6) -0.039(7) -0.014(8)
C15 0.211(9) 0.156(7) 0.081(5) 0.004(6) -0.036(6) -0.017(7)
C16A 0.216(10) 0.160(8) 0.083(6) 0.000(7) -0.036(7) -0.018(8)
C17A 0.221(10) 0.161(9) 0.086(7) -0.003(7) -0.034(8) -0.018(8)
C18A 0.218(10) 0.156(9) 0.084(7) -0.005(7) -0.033(8) -0.021(8)
C19A 0.210(10) 0.150(8) 0.079(6) -0.005(6) -0.030(7) -0.023(8)
C20A 0.210(10) 0.152(8) 0.078(6) 0.001(6) -0.032(7) -0.022(8)
C16 0.206(9) 0.151(7) 0.077(5) 0.003(6) -0.033(7) -0.018(8)
C17 0.206(10) 0.148(8) 0.078(6) -0.006(6) -0.030(7) -0.020(8)
C18 0.211(10) 0.152(8) 0.080(6) -0.005(7) -0.032(7) -0.021(8)
C19 0.219(10) 0.161(8) 0.085(6) -0.006(6) -0.037(7) -0.018(8)
C20 0.216(10) 0.159(8) 0.083(6) 0.003(6) -0.037(7) -0.015(8)
N4 0.195(14) 0.195(14) 0.188(14) -0.032(13) 0.000(13) -0.020(13)
N4A 0.165(13) 0.158(13) 0.155(13) -0.021(12) -0.010(12) -0.017(12)
N8 0.264(17) 0.205(15) 0.133(12) -0.028(13) -0.029(14) 0.004(14)
Ge1 0.0397(4) 0.0573(5) 0.0290(4) 0.0018(3) -0.0009(3) -0.0030(4)
O1 0.049(3) 0.059(3) 0.031(2) -0.003(2) -0.007(2) -0.002(2)
O2 0.033(3) 0.061(4) 0.031(3) 0.000 0.000 0.001(3)
Ge2 0.0374(4) 0.0517(5) 0.0314(4) 0.0034(3) -0.0022(3) 0.0007(3)
O3 0.038(2) 0.045(2) 0.028(2) 0.0051(18) 0.0000(17) -0.0012(19)
Ge3 0.0364(4) 0.0473(4) 0.0268(4) 0.0000(3) -0.0068(3) 0.0003(3)
O4 0.037(2) 0.067(3) 0.037(2) 0.012(2) 0.003(2) 0.001(2)
Ge4 0.0398(4) 0.0453(4) 0.0266(4) 0.0034(3) -0.0068(3) 0.0072(3)
O5 0.033(2) 0.040(2) 0.030(2) 0.0081(18) -0.0011(17) 0.0031(18)
Ge5 0.0407(4) 0.0484(5) 0.0310(4) -0.0010(3) -0.0037(3) 0.0075(3)
Ge6 0.0468(5) 0.0470(5) 0.0302(4) -0.0011(3) -0.0024(3) 0.0094(4)
O6 0.039(2) 0.057(3) 0.036(2) 0.004(2) -0.0031(19) -0.005(2)
F7 0.049(2) 0.075(3) 0.044(2) -0.008(2) -0.0159(19) -0.007(2)
Ge7 0.0571(5) 0.0397(4) 0.0314(4) 0.0040(3) -0.0027(3) 0.0137(4)
O8 0.038(2) 0.052(3) 0.038(2) 0.000(2) -0.0029(19) 0.007(2)
Ge8 0.0397(6) 0.0313(5) 0.0242(5) 0.000 0.000 0.0067(4)
O9 0.043(3) 0.052(3) 0.035(2) 0.005(2) -0.016(2) 0.002(2)
Ge9 0.0403(4) 0.0428(4) 0.0280(4) 0.0026(3) -0.0022(3) -0.0001(3)
Ge10 0.0416(4) 0.0422(4) 0.0281(4) 0.0030(3) 0.0001(3) -0.0014(3)
O10 0.035(2) 0.041(2) 0.029(2) -0.0052(18) -0.0035(17) 0.0056(18)
O11 0.054(3) 0.046(3) 0.030(2) -0.0013(19) -0.004(2) 0.012(2)
Ge11 0.0380(4) 0.0314(4) 0.0209(3) 0.0034(3) 0.0018(3) -0.0021(3)
F12 0.067(3) 0.058(3) 0.043(2) 0.0112(19) -0.016(2) 0.020(2)
O13 0.044(3) 0.057(3) 0.034(2) -0.008(2) -0.002(2) 0.009(2)
O14 0.036(3) 0.053(4) 0.035(3) 0.000 0.000 0.007(3)
O15 0.063(3) 0.049(3) 0.033(2) 0.005(2) -0.009(2) 0.013(2)
O16 0.041(2) 0.042(2) 0.029(2) -0.0056(18) 0.0001(18) 0.0092(19)
F17 0.082(3) 0.059(3) 0.056(3) 0.021(2) -0.011(2) 0.021(2)
O18 0.083(5) 0.040(4) 0.039(4) 0.000 0.000 0.024(4)
O19 0.047(4) 0.032(3) 0.025(3) 0.000 0.000 0.008(3)
F20 0.039(3) 0.033(3) 0.036(3) 0.000 0.000 0.010(2)
O21 0.040(2) 0.047(3) 0.033(2) 0.0046(19) -0.0016(19) 0.006(2)
O22 0.035(2) 0.044(2) 0.025(2) 0.0009(18) -0.0026(17) -0.0038(18)
O23 0.043(3) 0.049(3) 0.029(2) -0.0002(19) -0.0030(18) -0.004(2)
O24 0.056(3) 0.034(2) 0.035(2) 0.0029(18) -0.012(2) 0.000(2)
O25 0.040(2) 0.042(2) 0.029(2) 0.0032(18) 0.0009(18) -0.0020(19)
O26 0.037(2) 0.042(2) 0.025(2) 0.0004(17) 0.0032(17) -0.0064(18)
F27 0.0411(19) 0.0373(18) 0.0278(17) 0.0106(14) 0.0055(14) -0.0006(15)
O28 0.039(2) 0.031(2) 0.027(2) 0.0066(16) 0.0018(17) -0.0009(17)
O29 0.059(3) 0.063(4) 0.059(3) -0.010(3) 0.010(3) -0.011(3)
C8A 0.134(6) 0.118(6) 0.118(6) 0.000(5) -0.005(5) -0.012(5)
C9A 0.136(6) 0.123(5) 0.122(5) -0.002(5) -0.004(5) -0.011(5)
C10A 0.132(6) 0.114(5) 0.115(5) -0.001(5) -0.003(5) -0.012(5)
C5A 0.125(6) 0.104(5) 0.106(5) 0.003(5) -0.002(5) -0.011(5)
C6A 0.130(6) 0.107(5) 0.110(5) 0.005(5) -0.003(5) -0.013(5)
C7A 0.134(5) 0.114(5) 0.116(5) 0.003(5) -0.004(5) -0.013(5)
N3 0.144(10) 0.085(8) 0.104(9) 0.017(7) -0.023(8) -0.025(8)
N3A 0.159(12) 0.125(12) 0.134(12) 0.029(11) -0.012(12) -0.025(11)
N5A 0.209(9) 0.163(8) 0.084(7) 0.012(6) -0.038(6) -0.013(8)
C11A 0.219(17) 0.169(16) 0.099(14) 0.013(14) -0.031(15) -0.008(16)
C12A 0.210(10) 0.161(8) 0.085(7) 0.014(7) -0.039(7) -0.014(8)
C14A 0.210(9) 0.162(8) 0.084(6) 0.011(6) -0.038(6) -0.013(8)
C13A 0.208(9) 0.163(8) 0.081(6) 0.013(6) -0.038(6) -0.013(8)
N6A 0.208(9) 0.161(7) 0.081(6) 0.009(6) -0.039(6) -0.015(7)
C15A 0.210(9) 0.155(7) 0.081(5) 0.005(5) -0.036(6) -0.018(7)
N7A 0.234(15) 0.175(14) 0.104(12) -0.022(12) -0.035(13) -0.008(14)
N8A 0.203(16) 0.130(14) 0.089(13) -0.010(12) -0.023(14) -0.028(15)
N9 0.25(2) 0.22(3) 0.060(13) 0.022(14) 0.024(14) 0.03(2)
C1A 0.22(2) 0.24(3) 0.057(19) 0.029(17) 0.068(18) 0.04(2)
C1B 0.21(2) 0.20(2) 0.045(19) 0.015(19) 0.012(19) 0.08(2)

loop_
_atom_type_symbol
_atom_type_description
_atom_type_scat_dispersion_real
_atom_type_scat_dispersion_imag
_atom_type_scat_source
C C 0.0137 0.0067 'International Tables Vol C Tables 4.2.6.8 and 6.1.1.4'
H H 0.0000 0.0000 'International Tables Vol C Tables 4.2.6.8 and 6.1.1.4'
F F 0.0583 0.0400 'International Tables Vol C Tables 4.2.6.8 and 6.1.1.4'
Ge Ge -1.5187 0.6907 'International Tables Vol C Tables 4.2.6.8 and 6.1.1.4'
N N 0.0241 0.0134 'International Tables Vol C Tables 4.2.6.8 and 6.1.1.4'
O O 0.0389 0.0241 'International Tables Vol C Tables 4.2.6.8 and 6.1.1.4'

loop_
_geom_angle_atom_site_label_1
_geom_angle_atom_site_label_2
_geom_angle_atom_site_label_3
_geom_angle
_geom_angle_site_symmetry_1
_geom_angle_site_symmetry_3
_geom_angle_publ_flag
C2 N1 C1 126.7(8) . . ?
C4 N1 C1 123.5(8) . . ?
C4 N1 C2 109.7(8) . . ?
N1 C1 H1A 109.5 . . ?
N1 C1 H1B 109.5 . . ?
N1 C1 H1C 109.5 . . ?
H1A C1 H1B 109.5 . . ?
H1A C1 H1C 109.5 . . ?
H1B C1 H1C 109.5 . . ?
N1 C2 H2 126.5 . . ?
C3 C2 N1 107.1(8) . . ?
C3 C2 H2 126.5 . . ?
C3 N2 C5 124.0(9) . . ?
C3 N2 C5A 129.4(13) . . ?
C4 N2 C3 108.4(8) . . ?
C4 N2 C5 126.6(9) . . ?
C4 N2 C5A 116.7(14) . . ?
C2 C3 N2 106.2(8) . . ?
C2 C3 H3 126.9 . . ?
N2 C3 H3 126.9 . . ?
N1 C4 N2 108.6(8) . . ?
N1 C4 H4 125.7 . . ?
N2 C4 H4 125.7 . . ?
C11 N5 C12 129(3) . . ?
C13A N5 C11 118(3) . . ?
C13A N5 C12 112(3) . . ?
C13 N6 C13A 109(2) . . ?
C13 N6 C15A 118(4) . . ?
C13A N6 C15A 133(4) . . ?
H7A N7 H7B 109.5 . . ?
H7A N7 H7C 109.5 . . ?
H7B N7 H7C 109.5 . . ?
C17 N7 H7A 109.5 . . ?
C17 N7 H7B 109.5 . . ?
C17 N7 H7C 109.5 . . ?
C21 C8 H8 120.0 . . ?
C21 C8 C7 120.0 . . ?
C7 C8 H8 120.0 . . ?
C8 C21 C10 120.0 . . ?
C8 C21 N4 119.8(14) . . ?
C10 C21 N4 119.9(14) . . ?
C21 C10 H10 120.0 . . ?
C5 C10 C21 120.0 . . ?
C5 C10 H10 120.0 . . ?
C10 C5 N2 117.7(10) . . ?
C6 C5 N2 119.0(11) . . ?
C6 C5 C10 120.0 . . ?
C5 C6 H6 120.0 . . ?
C5 C6 C7 120.0 . . ?
C7 C6 H6 120.0 . . ?
C6 C7 C8 120.0 . . ?
N3 C7 C8 120.7(13) . . ?
N3 C7 C6 118.5(13) . . ?
N5 C11 H11A 109.5 . . ?
N5 C11 H11B 109.5 . . ?
N5 C11 H11C 109.5 . . ?
H11A C11 H11B 109.5 . . ?
H11A C11 H11C 109.5 . . ?
H11B C11 H11C 109.5 . . ?
N5 C12 H12 127.7 . . ?
N5 C12 C13 105(3) . . ?
C13 C12 H12 127.7 . . ?
N6 C13 C12 105(2) . . ?
N6 C13 H13 127.5 . . ?
C12 C13 H13 127.5 . . ?
C12A C14 H14 127.7 . . ?
N6A C14 H14 127.7 . . ?
N6A C14 C12A 105(5) . . ?
C16A C15 C20A 120.0 . . ?
C16A C15 N6A 113(4) . . ?
C20A C15 N6A 125(4) . . ?
C15 C16A H16A 120.0 . . ?
C17A C16A C15 120.0 . . ?
C17A C16A H16A 120.0 . . ?
C16A C17A C18A 120.0 . . ?
N7A C17A C16A 128(2) . . ?
N7A C17A C18A 108(2) . . ?
C17A C18A H18A 120.0 . . ?
C19A C18A C17A 120.0 . . ?
C19A C18A H18A 120.0 . . ?
C18A C19A C20A 120.0 . . ?
C18A C19A N8A 112(2) . . ?
C20A C19A N8A 126(2) . . ?
C15 C20A H20A 120.0 . . ?
C19A C20A C15 120.0 . . ?
C19A C20A H20A 120.0 . . ?
C17 C16 H16 124.7 . . ?
C15A C16 H16 124.7 . . ?
C15A C16 C17 111(2) . . ?
N7 C17 C16 123(2) . . ?
N7 C17 C18 114(2) . . ?
C18 C17 C16 123(2) . . ?
C17 C18 H18 120.7 . . ?
C19 C18 C17 119(3) . . ?
C19 C18 H18 120.7 . . ?
C18 C19 C20 120(2) . . ?
C18 C19 N8 125(3) . . ?
C20 C19 N8 113(3) . . ?
C19 C20 H20 121.7 . . ?
C19 C20 C15A 117(3) . . ?
C15A C20 H20 121.7 . . ?
C21 N4 H4A 109.5 . . ?
C21 N4 H4B 109.5 . . ?
C21 N4 H4C 109.5 . . ?
H4A N4 H4B 109.5 . . ?
H4A N4 H4C 109.5 . . ?
H4B N4 H4C 109.5 . . ?
H4AA N4A H4AB 105.1 . . ?
H4AA N4A H4AC 105.1 . . ?
H4AB N4A H4AC 104.6 . . ?
C9A N4A H4AA 113.8 . . ?
C9A N4A H4AB 113.5 . . ?
C9A N4A H4AC 113.8 . . ?
C19 N8 H8B 109.5 . . ?
C19 N8 H8C 109.5 . . ?
C19 N8 H8D 109.5 . . ?
H8B N8 H8C 109.5 . . ?
H8B N8 H8D 109.5 . . ?
H8C N8 H8D 109.5 . . ?
O1 Ge1 O2 110.2(3) . . ?
O3 Ge1 O1 112.7(2) . . ?
O3 Ge1 O2 111.8(2) . . ?
O3 Ge1 O4 112.7(2) . . ?
O4 Ge1 O1 103.9(2) . . ?
O4 Ge1 O2 105.0(3) . . ?
Ge1 O1 Ge7 122.1(3) . 3_765 ?
Ge1 O2 Ge1 118.6(4) 10_556 . ?
O4 Ge2 O8 105.1(2) . . ?
O5 Ge2 O4 112.0(2) . . ?
O5 Ge2 O6 114.0(2) . . ?
O5 Ge2 O8 111.4(2) . . ?
O6 Ge2 O4 104.3(2) . . ?
O6 Ge2 O8 109.6(2) . . ?
Ge1 O3 Ge8 118.7(2) . 3_765 ?
O6 Ge3 Ge4 112.84(16) . . ?
O6 Ge3 F7 91.4(2) . . ?
O6 Ge3 O9 121.5(2) . . ?
O6 Ge3 O28 92.39(19) . 3_765 ?
F7 Ge3 Ge4 127.93(15) . . ?
F7 Ge3 O28 171.75(19) . 3_765 ?
O9 Ge3 Ge4 36.21(14) . . ?
O9 Ge3 F7 91.7(2) . . ?
O9 Ge3 O28 80.04(18) . 3_765 ?
O24 Ge3 Ge4 113.83(16) 3_765 . ?
O24 Ge3 O6 116.9(2) 3_765 . ?
O24 Ge3 F7 91.6(2) 3_765 . ?
O24 Ge3 O9 121.4(2) 3_765 . ?
O24 Ge3 O28 93.20(19) 3_765 3_765 ?
O28 Ge3 Ge4 43.83(11) 3_765 . ?
Ge1 O4 Ge2 131.5(3) . . ?
O9 Ge4 Ge3 35.97(14) . . ?
O9 Ge4 F12 91.5(2) . . ?
O9 Ge4 O28 79.73(18) . 3_765 ?
O11 Ge4 Ge3 113.25(16) . . ?
O11 Ge4 O9 121.8(2) . . ?
O11 Ge4 F12 91.2(2) . . ?
O11 Ge4 O28 92.80(19) . 3_765 ?
F12 Ge4 Ge3 127.48(15) . . ?
F12 Ge4 O28 171.21(19) . 3_765 ?
O21 Ge4 Ge3 114.04(15) . . ?
O21 Ge4 O9 121.7(2) . . ?
O21 Ge4 O11 116.2(2) . . ?
O21 Ge4 F12 92.1(2) . . ?
O21 Ge4 O28 93.16(19) . 3_765 ?
O28 Ge4 Ge3 43.75(11) 3_765 . ?
Ge2 O5 Ge11 119.0(2) . 3_765 ?
O10 Ge5 O8 111.6(2) . . ?
O10 Ge5 O11 113.5(2) . . ?
O10 Ge5 O13 111.9(2) . . ?
O11 Ge5 O8 109.3(2) . . ?
O11 Ge5 O13 105.0(2) . . ?
O13 Ge5 O8 104.8(2) . . ?
O13 Ge6 O14 105.0(3) . . ?
O13 Ge6 O15 104.5(2) . . ?
O15 Ge6 O14 109.8(3) . . ?
O16 Ge6 O13 112.2(2) . . ?
O16 Ge6 O14 111.2(2) . . ?
O16 Ge6 O15 113.5(2) . . ?
Ge2 O6 Ge3 122.2(3) . . ?
O1 Ge7 Ge7 113.95(15) 4_475 10_556 ?
O1 Ge7 F17 90.7(2) 4_475 . ?
O1 Ge7 O18 121.7(3) 4_475 . ?
O1 Ge7 O19 92.7(2) 4_475 . ?
O15 Ge7 O1 116.1(2) . 4_475 ?
O15 Ge7 Ge7 113.91(15) . 10_556 ?
O15 Ge7 F17 91.2(2) . . ?
O15 Ge7 O18 122.0(3) . . ?
O15 Ge7 O19 93.7(2) . . ?
F17 Ge7 Ge7 128.20(16) . 10_556 ?
F17 Ge7 O19 172.2(2) . . ?
O18 Ge7 Ge7 36.13(17) . 10_556 ?
O18 Ge7 F17 92.1(2) . . ?
O18 Ge7 O19 80.1(2) . . ?
O19 Ge7 Ge7 44.00(12) . 10_556 ?
Ge2 O8 Ge5 119.4(3) . . ?
O3 Ge8 O3 91.2(3) 11_476 4_475 ?
O3 Ge8 O16 179.3(2) 11_476 . ?
O3 Ge8 O16 88.98(19) 4_475 . ?
O3 Ge8 O16 179.3(2) 4_475 10_556 ?
O3 Ge8 O16 88.98(19) 11_476 10_556 ?
O3 Ge8 O19 90.34(19) 4_475 . ?
O3 Ge8 O19 90.34(19) 11_476 . ?
O16 Ge8 O16 90.9(3) 10_556 . ?
O16 Ge8 O19 90.38(19) 10_556 . ?
O16 Ge8 O19 90.38(19) . . ?
F20 Ge8 O3 89.66(18) . 11_476 ?
F20 Ge8 O3 89.66(18) . 4_475 ?
F20 Ge8 O16 89.62(18) . . ?
F20 Ge8 O16 89.62(18) . 10_556 ?
F20 Ge8 O19 180.0(2) . . ?
Ge3 O9 Ge4 107.8(2) . . ?
O21 Ge9 O25 109.1(2) . 3_765 ?
O22 Ge9 O21 113.4(2) . . ?
O22 Ge9 O23 111.5(2) . . ?
O22 Ge9 O25 111.7(2) . 3_765 ?
O23 Ge9 O21 105.8(2) . . ?
O23 Ge9 O25 104.8(2) . 3_765 ?
O23 Ge10 O24 105.3(2) . . ?
O23 Ge10 O25 104.9(2) . . ?
O24 Ge10 O25 109.5(2) . . ?
O26 Ge10 O23 111.8(2) . . ?
O26 Ge10 O24 113.3(2) . . ?
O26 Ge10 O25 111.5(2) . . ?
Ge5 O10 Ge11 118.6(2) . 3_765 ?
Ge5 O11 Ge4 122.2(3) . . ?
O5 Ge11 O10 91.21(19) 4_475 4_475 ?
O5 Ge11 O22 179.01(18) 4_475 4_475 ?
O5 Ge11 O28 89.99(17) 4_475 . ?
O10 Ge11 O28 90.41(17) 4_475 . ?
O22 Ge11 O10 88.74(19) 4_475 4_475 ?
O22 Ge11 O28 91.00(17) 4_475 . ?
O26 Ge11 O5 89.08(19) . 4_475 ?
O26 Ge11 O10 178.98(19) . 4_475 ?
O26 Ge11 O22 90.95(19) . 4_475 ?
O26 Ge11 O28 90.57(17) . . ?
F27 Ge11 O5 89.42(17) . 4_475 ?
F27 Ge11 O10 89.69(17) . 4_475 ?
F27 Ge11 O22 89.58(17) . 4_475 ?
F27 Ge11 O26 89.33(17) . . ?
F27 Ge11 O28 179.41(18) . . ?
Ge6 O13 Ge5 131.2(3) . . ?
Ge6 O14 Ge6 119.0(4) 10_556 . ?
Ge6 O15 Ge7 121.7(3) . . ?
Ge6 O16 Ge8 119.2(2) . . ?
Ge7 O18 Ge7 107.7(3) 10_556 . ?
Ge7 O19 Ge7 92.0(2) 10_556 . ?
Ge8 O19 Ge7 134.00(12) . 10_556 ?
Ge8 O19 Ge7 134.00(12) . . ?
Ge9 O21 Ge4 122.2(3) . . ?
Ge9 O22 Ge11 118.5(2) . 3_765 ?
Ge9 O23 Ge10 131.7(3) . . ?
Ge10 O24 Ge3 121.7(2) . 4_475 ?
Ge10 O25 Ge9 119.2(2) . 4_475 ?
Ge10 O26 Ge11 118.7(2) . . ?
Ge3 O28 Ge4 92.41(16) 4_475 4_475 ?
Ge11 O28 Ge3 134.1(2) . 4_475 ?
Ge11 O28 Ge4 133.5(2) . 4_475 ?
H29A O29 H29B 104.5 . . ?
C9A C8A H8A 120.0 . . ?
C9A C8A C7A 120.0 . . ?
C7A C8A H8A 120.0 . . ?
N4A C9A C8A 118(3) . . ?
N4A C9A C10A 122(3) . . ?
C10A C9A C8A 120.0 . . ?
C9A C10A H10A 120.0 . . ?
C5A C10A C9A 120.0 . . ?
C5A C10A H10A 120.0 . . ?
C10A C5A N2 121.3(19) . . ?
C6A C5A N2 119(2) . . ?
C6A C5A C10A 120.0 . . ?
C5A C6A H6A 120.0 . . ?
C5A C6A C7A 120.0 . . ?
C7A C6A H6A 120.0 . . ?
C6A C7A C8A 120.0 . . ?
N3A C7A C8A 120(3) . . ?
N3A C7A C6A 120(3) . . ?
C7 N3 H3A 109.5 . . ?
C7 N3 H3B 109.5 . . ?
C7 N3 H3C 109.5 . . ?
H3A N3 H3B 109.5 . . ?
H3A N3 H3C 109.5 . . ?
H3B N3 H3C 109.5 . . ?
C7A N3A H3AA 112.5 . . ?
C7A N3A H3AB 106.9 . . ?
C7A N3A H3AC 111.1 . . ?
H3AA N3A H3AB 105.1 . . ?
H3AA N3A H3AC 116.1 . . ?
H3AB N3A H3AC 104.0 . . ?
C11A N5A C12A 134(5) . . ?
C14A N5A C11A 112(4) . . ?
C14A N5A C12A 114(5) . . ?
N5A C11A H11D 109.5 . . ?
N5A C11A H11E 109.5 . . ?
N5A C11A H11F 109.5 . . ?
H11D C11A H11E 109.5 . . ?
H11D C11A H11F 109.5 . . ?
H11E C11A H11F 109.5 . . ?
C14 C12A H12A 126.7 . . ?
N5A C12A C14 107(5) . . ?
N5A C12A H12A 126.7 . . ?
N5A C14A H14A 131.1 . . ?
N5A C14A N6A 98(3) . . ?
N6A C14A H14A 131.1 . . ?
N5 C13A N6 108(3) . . ?
N5 C13A H13A 125.8 . . ?
N6 C13A H13A 125.8 . . ?
C14 N6A C15 114(7) . . ?
C14 N6A C14A 112(3) . . ?
C15 N6A C14A 134(6) . . ?
C16 C15A N6 109(3) . . ?
C16 C15A C20 129(3) . . ?
C20 C15A N6 121(3) . . ?
C17A N7A H7AA 109.5 . . ?
C17A N7A H7AB 109.5 . . ?
C17A N7A H7AC 109.5 . . ?
H7AA N7A H7AB 109.5 . . ?
H7AA N7A H7AC 109.5 . . ?
H7AB N7A H7AC 109.5 . . ?
C19A N8A H8AA 109.5 . . ?
C19A N8A H8AB 109.5 . . ?
C19A N8A H8AC 109.5 . . ?
H8AA N8A H8AB 109.5 . . ?
H8AA N8A H8AC 109.5 . . ?
H8AB N8A H8AC 109.5 . . ?
H9A N9 H9B 106.4 . . ?
C1A N9 H9A 106.3 . . ?
C1A N9 H9B 106.3 . . ?
C1A N9 C1B 124(3) . . ?
C1B N9 H9A 106.3 . . ?
C1B N9 H9B 106.3 . . ?
N9 C1A H1AA 109.5 . . ?
N9 C1A H1AB 109.5 . . ?
N9 C1A H1AC 109.5 . . ?
H1AA C1A H1AB 109.5 . . ?
H1AA C1A H1AC 109.5 . . ?
H1AB C1A H1AC 109.5 . . ?
N9 C1B H1BA 109.5 . . ?
N9 C1B H1BB 109.5 . . ?
N9 C1B H1BC 109.5 . . ?
H1BA C1B H1BB 109.5 . . ?
H1BA C1B H1BC 109.5 . . ?
H1BB C1B H1BC 109.5 . . ?

loop_
_geom_bond_atom_site_label_1
_geom_bond_atom_site_label_2
_geom_bond_distance
_geom_bond_site_symmetry_2
_geom_bond_publ_flag
N1 C1 1.462(11) . ?
N1 C2 1.367(11) . ?
N1 C4 1.289(11) . ?
C1 H1A 0.9600 . ?
C1 H1B 0.9600 . ?
C1 H1C 0.9600 . ?
C2 H2 0.9300 . ?
C2 C3 1.333(13) . ?
N2 C3 1.382(11) . ?
N2 C4 1.322(11) . ?
N2 C5 1.437(13) . ?
N2 C5A 1.49(2) . ?
C3 H3 0.9300 . ?
C4 H4 0.9300 . ?
N5 C11 1.34(3) . ?
N5 C12 1.41(3) . ?
N5 C13A 1.22(3) . ?
N6 C13 1.34(5) . ?
N6 C13A 1.44(6) . ?
N6 C15A 1.48(4) . ?
N7 H7A 0.8900 . ?
N7 H7B 0.8900 . ?
N7 H7C 0.8900 . ?
N7 C17 1.31(2) . ?
C8 H8 0.9300 . ?
C8 C21 1.3900 . ?
C8 C7 1.3900 . ?
C21 C10 1.3900 . ?
C21 N4 1.57(3) . ?
C10 H10 0.9300 . ?
C10 C5 1.3900 . ?
C5 C6 1.3900 . ?
C6 H6 0.9300 . ?
C6 C7 1.3900 . ?
C7 N3 1.346(15) . ?
C11 H11A 0.9600 . ?
C11 H11B 0.9600 . ?
C11 H11C 0.9600 . ?
C12 H12 0.9300 . ?
C12 C13 1.45(4) . ?
C13 H13 0.9300 . ?
C14 H14 0.9300 . ?
C14 C12A 1.46(4) . ?
C14 N6A 1.29(12) . ?
C15 C16A 1.3900 . ?
C15 C20A 1.3900 . ?
C15 N6A 1.43(4) . ?
C16A H16A 0.9300 . ?
C16A C17A 1.3900 . ?
C17A C18A 1.3900 . ?
C17A N7A 1.34(2) . ?
C18A H18A 0.9300 . ?
C18A C19A 1.3900 . ?
C19A C20A 1.3900 . ?
C19A N8A 1.47(3) . ?
C20A H20A 0.9300 . ?
C16 H16 0.9300 . ?
C16 C17 1.48(3) . ?
C16 C15A 1.32(3) . ?
C17 C18 1.42(3) . ?
C18 H18 0.9300 . ?
C18 C19 1.37(3) . ?
C19 C20 1.39(4) . ?
C19 N8 1.51(3) . ?
C20 H20 0.9300 . ?
C20 C15A 1.39(3) . ?
N4 H4A 0.8900 . ?
N4 H4B 0.8900 . ?
N4 H4C 0.8900 . ?
N4A H4AA 0.9125 . ?
N4A H4AB 0.9178 . ?
N4A H4AC 0.9188 . ?
N4A C9A 1.32(4) . ?
N8 H8B 0.8900 . ?
N8 H8C 0.8900 . ?
N8 H8D 0.8900 . ?
Ge1 O1 1.743(5) . ?
Ge1 O2 1.747(3) . ?
Ge1 O3 1.716(4) . ?
Ge1 O4 1.730(5) . ?
O1 Ge7 1.761(5) 3_765 ?
Ge2 O4 1.732(5) . ?
Ge2 O5 1.703(4) . ?
Ge2 O6 1.725(5) . ?
Ge2 O8 1.745(5) . ?
O3 Ge8 1.864(4) 3_765 ?
Ge3 Ge4 2.8741(11) . ?
Ge3 O6 1.769(5) . ?
Ge3 F7 1.780(4) . ?
Ge3 O9 1.773(5) . ?
Ge3 O24 1.768(4) 3_765 ?
Ge3 O28 1.989(4) 3_765 ?
Ge4 O9 1.783(5) . ?
Ge4 O11 1.769(4) . ?
Ge4 F12 1.791(4) . ?
Ge4 O21 1.759(5) . ?
Ge4 O28 1.992(4) 3_765 ?
O5 Ge11 1.867(4) 3_765 ?
Ge5 O8 1.746(5) . ?
Ge5 O10 1.706(4) . ?
Ge5 O11 1.733(4) . ?
Ge5 O13 1.742(5) . ?
Ge6 O13 1.730(5) . ?
Ge6 O14 1.755(3) . ?
Ge6 O15 1.741(5) . ?
Ge6 O16 1.703(4) . ?
Ge7 Ge7 2.8592(15) 10_556 ?
Ge7 O15 1.759(5) . ?
Ge7 F17 1.790(4) . ?
Ge7 O18 1.770(4) . ?
Ge7 O19 1.988(4) . ?
Ge8 O16 1.872(4) . ?
Ge8 O16 1.872(4) 10_556 ?
Ge8 O19 1.963(6) . ?
Ge8 F20 1.814(5) . ?
Ge9 O21 1.738(4) . ?
Ge9 O22 1.708(4) . ?
Ge9 O23 1.721(4) . ?
Ge9 O25 1.756(4) 3_765 ?
Ge10 O23 1.736(4) . ?
Ge10 O24 1.741(4) . ?
Ge10 O25 1.748(4) . ?
Ge10 O26 1.717(4) . ?
O10 Ge11 1.879(4) 3_765 ?
Ge11 O22 1.869(4) 4_475 ?
Ge11 O26 1.866(4) . ?
Ge11 F27 1.816(3) . ?
Ge11 O28 1.970(4) . ?
O29 H29A 0.8495 . ?
O29 H29B 0.8501 . ?
C8A H8A 0.9300 . ?
C8A C9A 1.3900 . ?
C8A C7A 1.3900 . ?
C9A C10A 1.3900 . ?
C10A H10A 0.9300 . ?
C10A C5A 1.3900 . ?
C5A C6A 1.3900 . ?
C6A H6A 0.9300 . ?
C6A C7A 1.3900 . ?
C7A N3A 1.33(2) . ?
N3 H3A 0.8900 . ?
N3 H3B 0.8900 . ?
N3 H3C 0.8900 . ?
N3A H3AA 0.8494 . ?
N3A H3AB 0.9785 . ?
N3A H3AC 0.8632 . ?
N5A C11A 1.35(3) . ?
N5A C12A 1.41(3) . ?
N5A C14A 1.34(5) . ?
C11A H11D 0.9600 . ?
C11A H11E 0.9600 . ?
C11A H11F 0.9600 . ?
C12A H12A 0.9300 . ?
C14A H14A 0.9300 . ?
C14A N6A 1.63(9) . ?
C13A H13A 0.9300 . ?
N7A H7AA 0.8900 . ?
N7A H7AB 0.8900 . ?
N7A H7AC 0.8900 . ?
N8A H8AA 0.8900 . ?
N8A H8AB 0.8900 . ?
N8A H8AC 0.8900 . ?
N9 H9A 0.8900 . ?
N9 H9B 0.8900 . ?
N9 C1A 1.455(15) . ?
N9 C1B 1.456(15) . ?
C1A H1AA 0.9600 . ?
C1A H1AB 0.9600 . ?
C1A H1AC 0.9600 . ?
C1B H1BA 0.9600 . ?
C1B H1BB 0.9600 . ?
C1B H1BC 0.9600 . ?

loop_
_geom_torsion_atom_site_label_1
_geom_torsion_atom_site_label_2
_geom_torsion_atom_site_label_3
_geom_torsion_atom_site_label_4
_geom_torsion
_geom_torsion_site_symmetry_1
_geom_torsion_site_symmetry_2
_geom_torsion_site_symmetry_3
_geom_torsion_site_symmetry_4
_geom_torsion_publ_flag
N1 C2 C3 N2 -1.7(12) . . . . ?
C1 N1 C2 C3 177.4(10) . . . . ?
C1 N1 C4 N2 -177.0(9) . . . . ?
C2 N1 C4 N2 -1.4(13) . . . . ?
N2 C5 C6 C7 159.1(13) . . . . ?
N2 C5A C6A C7A -180(2) . . . . ?
C3 N2 C4 N1 0.3(13) . . . . ?
C3 N2 C5 C10 -165.1(10) . . . . ?
C3 N2 C5 C6 35.3(16) . . . . ?
C3 N2 C5A C10A 179.8(12) . . . . ?
C3 N2 C5A C6A 0(2) . . . . ?
C4 N1 C2 C3 2.0(12) . . . . ?
C4 N2 C3 C2 0.9(13) . . . . ?
C4 N2 C5 C10 2.4(17) . . . . ?
C4 N2 C5 C6 -157.2(11) . . . . ?
C4 N2 C5A C10A 29(2) . . . . ?
C4 N2 C5A C6A -151.0(12) . . . . ?
N5 C12 C13 N6 4(5) . . . . ?
N7 C17 C18 C19 -167(3) . . . . ?
C8 C21 C10 C5 0.0 . . . . ?
C21 C8 C7 C6 0.0 . . . . ?
C21 C8 C7 N3 -169.2(15) . . . . ?
C21 C10 C5 N2 -159.4(13) . . . . ?
C21 C10 C5 C6 0.0 . . . . ?
C10 C5 C6 C7 0.0 . . . . ?
C5 N2 C3 C2 170.3(11) . . . . ?
C5 N2 C4 N1 -168.8(12) . . . . ?
C5 C6 C7 C8 0.0 . . . . ?
C5 C6 C7 N3 169.5(15) . . . . ?
C7 C8 C21 C10 0.0 . . . . ?
C7 C8 C21 N4 173.6(15) . . . . ?
C11 N5 C12 C13 -175(3) . . . . ?
C11 N5 C13A N6 176(4) . . . . ?
C12 N5 C13A N6 6(5) . . . . ?
C13 N6 C13A N5 -3(6) . . . . ?
C13 N6 C15A C16 24(6) . . . . ?
C13 N6 C15A C20 -156(4) . . . . ?
C15 C16A C17A C18A 0.0 . . . . ?
C15 C16A C17A N7A -154(5) . . . . ?
C16A C15 C20A C19A 0.0 . . . . ?
C16A C15 N6A C14 -10(11) . . . . ?
C16A C15 N6A C14A 162(9) . . . . ?
C16A C17A C18A C19A 0.0 . . . . ?
C17A C18A C19A C20A 0.0 . . . . ?
C17A C18A C19A N8A 166(4) . . . . ?
C18A C19A C20A C15 0.0 . . . . ?
C20A C15 C16A C17A 0.0 . . . . ?
C20A C15 N6A C14 -173(7) . . . . ?
C20A C15 N6A C14A -1(15) . . . . ?
C16 C17 C18 C19 10(5) . . . . ?
C17 C16 C15A N6 171(3) . . . . ?
C17 C16 C15A C20 -9(5) . . . . ?
C17 C18 C19 C20 -3(5) . . . . ?
C17 C18 C19 N8 158(3) . . . . ?
C18 C19 C20 C15A -8(5) . . . . ?
C19 C20 C15A N6 -164(4) . . . . ?
C19 C20 C15A C16 16(6) . . . . ?
N4 C21 C10 C5 -173.5(15) . . . . ?
N4A C9A C10A C5A -178(2) . . . . ?
N8 C19 C20 C15A -171(3) . . . . ?
O1 Ge1 O2 Ge1 -98.5(4) . . . 10_556 ?
O1 Ge1 O3 Ge8 70.8(3) . . . 3_765 ?
O1 Ge1 O4 Ge2 112.2(4) . . . . ?
O1 Ge7 O15 Ge6 -93.0(3) 4_475 . . . ?
O1 Ge7 O18 Ge7 87.9(4) 4_475 . . 10_556 ?
O2 Ge1 O1 Ge7 73.0(4) . . . 3_765 ?
O2 Ge1 O3 Ge8 -54.0(4) . . . 3_765 ?
O2 Ge1 O4 Ge2 -131.9(4) . . . . ?
O3 Ge1 O1 Ge7 -52.6(4) . . . 3_765 ?
O3 Ge1 O2 Ge1 27.7(5) . . . 10_556 ?
O3 Ge1 O4 Ge2 -10.0(5) . . . . ?
O3 Ge8 O16 Ge6 114.1(3) 4_475 . . . ?
Ge3 Ge4 O11 Ge5 -43.0(4) . . . . ?
Ge3 Ge4 O21 Ge9 41.1(3) . . . . ?
O4 Ge1 O1 Ge7 -174.9(3) . . . 3_765 ?
O4 Ge1 O2 Ge1 150.2(4) . . . 10_556 ?
O4 Ge1 O3 Ge8 -172.1(3) . . . 3_765 ?
O4 Ge2 O5 Ge11 171.5(3) . . . 3_765 ?
O4 Ge2 O6 Ge3 173.0(3) . . . . ?
O4 Ge2 O8 Ge5 -149.4(3) . . . . ?
Ge4 Ge3 O6 Ge2 43.1(3) . . . . ?
O5 Ge2 O4 Ge1 10.4(5) . . . . ?
O5 Ge2 O6 Ge3 50.6(4) . . . . ?
O5 Ge2 O8 Ge5 -28.0(3) . . . . ?
O5 Ge11 O26 Ge10 -113.7(3) 4_475 . . . ?
O6 Ge2 O4 Ge1 -113.4(4) . . . . ?
O6 Ge2 O5 Ge11 -70.3(3) . . . 3_765 ?
O6 Ge2 O8 Ge5 99.0(3) . . . . ?
O6 Ge3 O9 Ge4 -86.1(3) . . . . ?
F7 Ge3 O6 Ge2 175.7(3) . . . . ?
F7 Ge3 O9 Ge4 -178.9(3) . . . . ?
Ge7 Ge7 O15 Ge6 42.4(4) 10_556 . . . ?
O8 Ge2 O4 Ge1 131.4(4) . . . . ?
O8 Ge2 O5 Ge11 54.2(3) . . . 3_765 ?
O8 Ge2 O6 Ge3 -74.9(3) . . . . ?
O8 Ge5 O10 Ge11 -53.5(3) . . . 3_765 ?
O8 Ge5 O11 Ge4 74.3(4) . . . . ?
O8 Ge5 O13 Ge6 -131.6(4) . . . . ?
O9 Ge3 O6 Ge2 82.8(4) . . . . ?
O9 Ge4 O11 Ge5 -82.7(4) . . . . ?
O9 Ge4 O21 Ge9 81.1(3) . . . . ?
O10 Ge5 O8 Ge2 27.9(3) . . . . ?
O10 Ge5 O11 Ge4 -51.0(4) . . . . ?
O10 Ge5 O13 Ge6 -10.4(5) . . . . ?
O11 Ge4 O9 Ge3 86.4(3) . . . . ?
O11 Ge4 O21 Ge9 -93.5(3) . . . . ?
O11 Ge5 O8 Ge2 -98.5(3) . . . . ?
O11 Ge5 O10 Ge11 70.6(3) . . . 3_765 ?
O11 Ge5 O13 Ge6 113.2(4) . . . . ?
F12 Ge4 O9 Ge3 178.8(3) . . . . ?
F12 Ge4 O11 Ge5 -175.2(3) . . . . ?
F12 Ge4 O21 Ge9 174.2(3) . . . . ?
O13 Ge5 O8 Ge2 149.3(3) . . . . ?
O13 Ge5 O10 Ge11 -170.7(2) . . . 3_765 ?
O13 Ge5 O11 Ge4 -173.6(3) . . . . ?
O13 Ge6 O14 Ge6 -149.7(4) . . . 10_556 ?
O13 Ge6 O15 Ge7 173.9(3) . . . . ?
O13 Ge6 O16 Ge8 171.6(3) . . . . ?
O14 Ge6 O13 Ge5 132.3(4) . . . . ?
O14 Ge6 O15 Ge7 -73.9(4) . . . . ?
O14 Ge6 O16 Ge8 54.3(4) . . . . ?
O15 Ge6 O13 Ge5 -112.1(4) . . . . ?
O15 Ge6 O14 Ge6 98.4(4) . . . 10_556 ?
O15 Ge6 O16 Ge8 -70.2(3) . . . . ?
O15 Ge7 O18 Ge7 -87.4(4) . . . 10_556 ?
O16 Ge6 O13 Ge5 11.4(5) . . . . ?
O16 Ge6 O14 Ge6 -28.1(5) . . . 10_556 ?
O16 Ge6 O15 Ge7 51.3(4) . . . . ?
O16 Ge8 O16 Ge6 -66.6(3) 10_556 . . . ?
F17 Ge7 O15 Ge6 175.7(3) . . . . ?
F17 Ge7 O18 Ge7 180.0(4) . . . 10_556 ?
O18 Ge7 O15 Ge6 82.5(4) . . . . ?
O19 Ge7 O15 Ge6 1.8(3) . . . . ?
O19 Ge7 O18 Ge7 0.8(4) . . . 10_556 ?
O19 Ge8 O16 Ge6 23.7(3) . . . . ?
F20 Ge8 O16 Ge6 -156.3(3) . . . . ?
O21 Ge4 O9 Ge3 -87.9(3) . . . . ?
O21 Ge4 O11 Ge5 91.9(4) . . . . ?
O21 Ge9 O22 Ge11 -70.1(3) . . . 3_765 ?
O21 Ge9 O23 Ge10 -109.9(4) . . . . ?
O22 Ge9 O21 Ge4 52.5(4) . . . . ?
O22 Ge9 O23 Ge10 13.9(4) . . . . ?
O22 Ge11 O26 Ge10 67.3(3) 4_475 . . . ?
O23 Ge9 O21 Ge4 175.0(3) . . . . ?
O23 Ge9 O22 Ge11 170.6(2) . . . 3_765 ?
O23 Ge10 O24 Ge3 -174.8(3) . . . 4_475 ?
O23 Ge10 O25 Ge9 147.2(3) . . . 4_475 ?
O23 Ge10 O26 Ge11 -170.5(2) . . . . ?
O24 Ge3 O6 Ge2 -91.8(3) 3_765 . . . ?
O24 Ge3 O9 Ge4 88.2(3) 3_765 . . . ?
O24 Ge10 O23 Ge9 109.4(4) . . . . ?
O24 Ge10 O25 Ge9 -100.2(3) . . . 4_475 ?
O24 Ge10 O26 Ge11 70.7(3) . . . . ?
O25 Ge9 O21 Ge4 -72.7(3) 3_765 . . . ?
O25 Ge9 O22 Ge11 53.7(3) 3_765 . . 3_765 ?
O25 Ge9 O23 Ge10 134.9(3) 3_765 . . . ?
O25 Ge10 O23 Ge9 -135.1(3) . . . . ?
O25 Ge10 O24 Ge3 72.8(3) . . . 4_475 ?
O25 Ge10 O26 Ge11 -53.5(3) . . . . ?
O26 Ge10 O23 Ge9 -14.1(4) . . . . ?
O26 Ge10 O24 Ge3 -52.3(4) . . . 4_475 ?
O26 Ge10 O25 Ge9 26.1(3) . . . 4_475 ?
F27 Ge11 O26 Ge10 156.9(3) . . . . ?
O28 Ge3 O6 Ge2 3.0(3) 3_765 . . . ?
O28 Ge3 O9 Ge4 0.5(2) 3_765 . . . ?
O28 Ge4 O9 Ge3 -0.5(2) 3_765 . . . ?
O28 Ge4 O11 Ge5 -3.0(3) 3_765 . . . ?
O28 Ge4 O21 Ge9 1.2(3) 3_765 . . . ?
O28 Ge11 O26 Ge10 -23.7(3) . . . . ?
C8A C9A C10A C5A 0.0 . . . . ?
C9A C8A C7A C6A 0.0 . . . . ?
C9A C8A C7A N3A 178.0(9) . . . . ?
C9A C10A C5A N2 180(2) . . . . ?
C9A C10A C5A C6A 0.0 . . . . ?
C10A C5A C6A C7A 0.0 . . . . ?
C5A N2 C3 C2 -151.6(18) . . . . ?
C5A N2 C4 N1 156.8(15) . . . . ?
C5A C6A C7A C8A 0.0 . . . . ?
C5A C6A C7A N3A -178.0(9) . . . . ?
C7A C8A C9A N4A 178(2) . . . . ?
C7A C8A C9A C10A 0.0 . . . . ?
N5A C14A N6A C14 -7(11) . . . . ?
N5A C14A N6A C15 -178(10) . . . . ?
C11A N5A C12A C14 -166(8) . . . . ?
C11A N5A C14A N6A 176(6) . . . . ?
C12A C14 N6A C15 -168(8) . . . . ?
C12A C14 N6A C14A 18(10) . . . . ?
C12A N5A C14A N6A -9(9) . . . . ?
C14A N5A C12A C14 21(9) . . . . ?
C13A N5 C12 C13 -7(5) . . . . ?
C13A N6 C13 C12 -1(6) . . . . ?
C13A N6 C15A C16 -160(6) . . . . ?
C13A N6 C15A C20 20(8) . . . . ?
N6A C14 C12A N5A -23(9) . . . . ?
N6A C15 C16A C17A -164(6) . . . . ?
N6A C15 C20A C19A 162(7) . . . . ?
C15A N6 C13 C12 176(4) . . . . ?
C15A N6 C13A N5 -179(5) . . . . ?
C15A C16 C17 N7 173(3) . . . . ?
C15A C16 C17 C18 -4(5) . . . . ?
N7A C17A C18A C19A 159(4) . . . . ?
N8A C19A C20A C15 -164(4) . . . . ?

loop_
_smtbx_masks_void_nr
_smtbx_masks_void_average_x
_smtbx_masks_void_average_y
_smtbx_masks_void_average_z
_smtbx_masks_void_volume
_smtbx_masks_void_count_electrons
_smtbx_masks_void_content
1 -0.253 0.076 -0.967 2181.3 697.3 ?
2 -0.422 0.172 -0.968 2181.3 697.3 ?
